data_2011181
loop_
_publ_author_name
'Russi, Silvia'
'Suescun, Leopoldo'
'Mombr\'u, Alvaro'
'Pardo, Helena'
'Mariezcurrena, Ra\'ul A.'
'Cavalli, Gabriel'
'Seoane, Gustavo'

_publ_section_title
(<i>S</i>)-Tricarbonyl[(1,2,3,4-\h)-(5<i>R</i>,6<i>S</i>)-1-chloro-5,6-dimethoxycyclohexa-1,3-diene]iron(0)
_journal_issue 7
_journal_name_full 'Acta Crystallographica Section C'
_journal_page_first 820
_journal_page_last 821
_journal_paper_doi 10.1107/S0108270100006399
_journal_volume 56
_journal_year 2000
_chemical_formula_iupac '[Fe (C O3) (C8 H11 O2 Cl)]'
_chemical_formula_sum 'C11 H11 Cl Fe O5'
_chemical_formula_weight 314.50
_chemical_name_systematic
;
 ?
;
_space_group_IT_number 19
_symmetry_cell_setting orthorhombic
_symmetry_space_group_name_Hall 'P 2ac 2ab'
_symmetry_space_group_name_H-M 'P 21 21 21'
_audit_creation_method SHELXL-97
_cell_angle_alpha 90.00
_cell_angle_beta 90.00
_cell_angle_gamma 90.00
_cell_formula_units_Z 4
_cell_length_a 7.139(2)
_cell_length_b 26.763(2)
_cell_length_c 6.815(2)
_cell_measurement_reflns_used 25
_cell_measurement_temperature 293(2)
_cell_measurement_theta_max 26.77
_cell_measurement_theta_min 25.14
_cell_volume 1302.1(5)
_computing_cell_refinement 'MSC/AFC Diffractometer Control Software'
_computing_data_collection
;MSC/AFC Diffractometer Control Software (Molecular Structure Corporation,
 1993)
;
_computing_data_reduction 'MSC/AFC Diffractometer Control Software'
_computing_molecular_graphics 'ZORTEP (Zsolnai & Pritzkow, 1995)'
_computing_publication_material 'PLATON98 (Spek, 1998)'
_computing_structure_refinement 'SHELXL97 (Sheldrick, 1997)'
_computing_structure_solution 'SHELXS97 (Sheldrick, 1990)'
_diffrn_ambient_temperature 293(2)
_diffrn_measurement_device_type 'Rigaku AFC-7S'
_diffrn_measurement_method \q/2\q
_diffrn_radiation_monochromator graphite
_diffrn_radiation_source 'fine-focus sealed tube'
_diffrn_radiation_type MoK\a
_diffrn_radiation_wavelength .71070
_diffrn_reflns_av_R_equivalents .056
_diffrn_reflns_av_sigmaI/netI .047
_diffrn_reflns_limit_h_max 9
_diffrn_reflns_limit_h_min -9
_diffrn_reflns_limit_k_max 34
_diffrn_reflns_limit_k_min -32
_diffrn_reflns_limit_l_max 8
_diffrn_reflns_limit_l_min -7
_diffrn_reflns_number 1996
_diffrn_reflns_theta_max 27.50
_diffrn_reflns_theta_min 2.95
_diffrn_standards_decay_% 1
_diffrn_standards_interval_count 150
_diffrn_standards_number 3
_exptl_absorpt_coefficient_mu 1.371
_exptl_absorpt_correction_T_max .875
_exptl_absorpt_correction_T_min .684
_exptl_absorpt_correction_type \y-scan
_exptl_absorpt_process_details
;(MSC/AFC Diffractometer Control Software; Molecular Structure Corporation,
 1993)
;
_exptl_crystal_colour colourless
_exptl_crystal_density_diffrn 1.604
_exptl_crystal_density_method 'not measured'
_exptl_crystal_description plate
_exptl_crystal_F_000 640
_exptl_crystal_size_max .30
_exptl_crystal_size_mid .28
_exptl_crystal_size_min .10
_refine_diff_density_max 1.25
_refine_diff_density_min -.76
_refine_ls_abs_structure_details 'Flack (1983)'
_refine_ls_abs_structure_Flack .00(3)
_refine_ls_extinction_coef .046(5)
_refine_ls_extinction_method 'SHELXL97 (Sheldrick, 1997)'
_refine_ls_goodness_of_fit_ref 1.062
_refine_ls_hydrogen_treatment mixed
_refine_ls_matrix_type full
_refine_ls_number_parameters 197
_refine_ls_number_reflns 1956
_refine_ls_number_restraints 0
_refine_ls_restrained_S_all 1.062
_refine_ls_R_factor_all .048
_refine_ls_R_factor_gt .044
_refine_ls_shift/su_max <0.001
_refine_ls_shift/su_mean .000
_refine_ls_structure_factor_coef Fsqd
_refine_ls_weighting_details 'w = 1/[\s^2^(Fo^2^)+(0.0877P)^2^] where P=(Fo^2^+2Fc^2^)/3'
_refine_ls_weighting_scheme calc
_refine_ls_wR_factor_ref .119
_reflns_number_gt 1793
_reflns_number_total '1715 (241)'
_reflns_threshold_expression I>2\s(I)
_cod_data_source_file sx1099.cif
_cod_data_source_block I
_cod_depositor_comments
;
The following automatic conversions were performed:
'_symmetry_cell_setting' value 'Orthorhombic' changed to 'orthorhombic'
according to '/home/saulius/struct/CIF-dictionaries/cif_core.dic'
dictionary named 'cif_core.dic' version 2.4.1 from 2010-06-29.

Automatic conversion script
Id: cif_fix_enum 1527 2010-12-29 10:47:43Z saulius 

The following automatic conversions were performed:

'_symmetry_cell_setting' value 'Orthorhombic' changed to
'orthorhombic' according to
/home/saulius/struct/CIF-dictionaries/cif_core.dic dictionary named
'cif_core.dic' version 2.4.1 from 2010-06-29.

Automatic conversion script
Id: cif_fix_values 1715 2011-07-08 13:25:40Z adriana 

The following automatic conversions were performed:

'_refine_ls_weighting_scheme' value 'calc w =
1/[\s^2^(Fo^2^)+(0.0877P)^2^] where P=(Fo^2^+2Fc^2^)/3' was changed
to 'calc'. New tag '_refine_ls_weighting_details' was created. The
value of the new tag was set to 'w = 1/[\s^2^(Fo^2^)+(0.0877P)^2^]
where P=(Fo^2^+2Fc^2^)/3'.

Automatic conversion script
Id: cif_fix_values 3143 2015-03-26 13:38:13Z robertas 
;
_cod_original_cell_volume 1302.0(6)
_cod_database_code 2011181
_cod_database_fobs_code 2011181

loop_
_symmetry_equiv_pos_as_xyz
'x, y, z'
'-x+1/2, -y, z+1/2'
'x+1/2, -y+1/2, -z'
'-x, y+1/2, -z+1/2'

loop_
_atom_site_label
_atom_site_fract_x
_atom_site_fract_y
_atom_site_fract_z
_atom_site_U_iso_or_equiv
_atom_site_adp_type
_atom_site_calc_flag
_atom_site_refinement_flags
_atom_site_occupancy
_atom_site_disorder_assembly
_atom_site_disorder_group
_atom_site_type_symbol
Fe .01687(7) .078828(17) .05939(7) .0433(2) Uani d . 1 . . Fe
C10 -.0840(8) .01829(16) .0902(8) .0683(12) Uani d . 1 . . C
O4 -.1500(8) -.02029(14) .1128(8) .1106(18) Uani d . 1 . . O
C9 .2339(7) .05996(15) .1688(7) .0623(10) Uani d . 1 . . C
O3 .3758(6) .04809(15) .2339(8) .0938(14) Uani d . 1 . . O
C11 .0780(7) .07363(14) -.1958(6) .0560(9) Uani d . 1 . . C
O5 .1183(8) .06854(13) -.3538(5) .0866(13) Uani d . 1 . . O
C1 .0722(5) .15431(12) .0906(5) .0439(7) Uani d . 1 . . C
Cl .29768(15) .17750(4) .14568(18) .0625(3) Uani d . 1 . . Cl
C2 -.0309(6) .13568(14) .2571(5) .0497(8) Uani d . 1 . . C
H2 .020(6) .1348(16) .379(6) .048(10) Uiso d . 1 . . H
C3 -.1999(6) .11237(16) .2059(6) .0536(9) Uani d . 1 . . C
H3 -.277(12) .098(3) .279(12) .13(3) Uiso d . 1 . . H
C4 -.2429(6) .11338(16) .0031(6) .0520(8) Uani d . 1 . . C
H4 -.349(9) .0937(19) -.048(8) .074(16) Uiso d . 1 . . H
C5 -.2193(5) .16239(15) -.1050(6) .0476(7) Uani d . 1 . . C
H5 -.308(7) .1847(18) -.052(8) .057(13) Uiso d . 1 . . H
O1 -.2486(4) .15781(12) -.3074(4) .0573(7) Uani d . 1 . . O
C6 -.0198(5) .18388(12) -.0693(5) .0418(6) Uani d . 1 . . C
H6 -.019(8) .2187(16) -.020(6) .048(11) Uiso d . 1 . . H
C7 -.4421(6) .1571(2) -.3566(8) .0757(14) Uani d . 1 . . C
H7A -.4552(8) .1541(3) -.491(5) .091 Uiso calc R 1 . . H
H7B -.497(2) .1865(10) -.3155(16) .091 Uiso calc R 1 . . H
H7C -.499(2) .1304(9) -.296(2) .091 Uiso calc R 1 . . H
O2 .0959(4) .18149(9) -.2369(4) .0468(6) Uani d . 1 . . O
C8 .0940(7) .22545(15) -.3529(7) .0593(10) Uani d . 1 . . C
H8A -.028(7) .2341(18) -.404(7) .053(12) Uiso d . 1 . . H
H8B .162(7) .2533(16) -.278(7) .058(13) Uiso d . 1 . . H
H8C .172(8) .2159(18) -.475(7) .058(14) Uiso d . 1 . . H

loop_
_atom_site_aniso_label
_atom_site_aniso_U_11
_atom_site_aniso_U_22
_atom_site_aniso_U_33
_atom_site_aniso_U_12
_atom_site_aniso_U_13
_atom_site_aniso_U_23
Fe .0494(3) .0371(3) .0434(3) -.00265(19) .0026(2) .00332(16)
C10 .083(3) .0496(19) .072(3) -.0122(19) .011(3) .002(2)
O4 .137(4) .0566(18) .138(4) -.032(2) .028(4) .009(2)
C9 .067(2) .0514(19) .069(2) .0047(19) -.006(2) .0120(19)
O3 .073(2) .080(2) .128(4) .012(2) -.023(3) .024(2)
C11 .083(3) .0402(16) .0448(18) -.0017(17) .0094(17) .0016(14)
O5 .141(4) .0629(17) .0559(18) .018(2) .021(2) .0002(15)
C1 .0432(15) .0397(14) .0488(17) -.0027(12) .0015(13) -.0024(13)
Cl .0539(5) .0675(6) .0660(6) -.0187(4) -.0107(4) .0024(5)
C2 .0575(19) .0498(16) .0417(15) .0016(16) .0042(15) -.0018(14)
C3 .0503(19) .059(2) .0512(19) -.0044(16) .0170(16) .0026(16)
C4 .0413(17) .0550(19) .060(2) -.0096(15) .0056(15) .0027(16)
C5 .0338(13) .0553(17) .0536(19) .0086(14) .0073(13) .0011(15)
O1 .0428(13) .0762(18) .0531(14) .0079(13) -.0003(12) .0028(13)
C6 .0435(15) .0364(13) .0456(14) .0035(12) .0047(15) -.0001(11)
C7 .052(2) .106(4) .069(3) .007(2) -.013(2) .007(3)
O2 .0481(12) .0397(10) .0526(13) .0072(10) .0092(11) .0084(10)
C8 .070(2) .0473(17) .061(2) .0049(18) .009(2) .0113(18)

loop_
_atom_type_symbol
_atom_type_description
_atom_type_scat_dispersion_real
_atom_type_scat_dispersion_imag
_atom_type_scat_source
C C .0033 .0016 'International Tables Vol C Tables 4.2.6.8 and 6.1.1.4'
H H .0000 .0000 'International Tables Vol C Tables 4.2.6.8 and 6.1.1.4'
Fe Fe .3463 .8444 'International Tables Vol C Tables 4.2.6.8 and 6.1.1.4'
O O .0106 .0060 'International Tables Vol C Tables 4.2.6.8 and 6.1.1.4'
Cl Cl .1484 .1585 'International Tables Vol C Tables 4.2.6.8 and 6.1.1.4'

loop_
_geom_angle_atom_site_label_1
_geom_angle_atom_site_label_2
_geom_angle_atom_site_label_3
_geom_angle
_geom_angle_publ_flag
C10 Fe C9 92.5(2) ?
C10 Fe C11 98.1(2) ?
C9 Fe C11 99.8(2) ?
C10 Fe C3 92.1(2) ?
C9 Fe C3 125.0(2) ?
C11 Fe C3 133.5(2) ?
C10 Fe C2 121.8(2) ?
C9 Fe C2 94.5(2) ?
C11 Fe C2 136.85(16) ?
C3 Fe C2 39.91(17) y
C10 Fe C1 162.0(2) ?
C9 Fe C1 93.86(17) ?
C11 Fe C1 97.38(16) ?
C3 Fe C1 70.52(15) y
C2 Fe C1 40.86(14) y
C10 Fe C4 93.7(2) ?
C9 Fe C4 163.77(19) ?
C11 Fe C4 94.09(19) ?
C3 Fe C4 39.81(17) y
C2 Fe C4 69.48(17) ?
C1 Fe C4 76.02(15) y
O4 C10 Fe 178.8(5) ?
O3 C9 Fe 178.0(5) ?
O5 C11 Fe 177.3(4) ?
C2 C1 C6 122.1(3) y
C2 C1 Cl 114.8(3) ?
C6 C1 Cl 111.6(2) ?
C2 C1 Fe 69.24(19) ?
C6 C1 Fe 110.9(2) ?
Cl C1 Fe 122.62(18) ?
C3 C2 C1 113.4(3) y
C3 C2 Fe 69.6(2) ?
C1 C2 Fe 69.90(19) ?
C3 C2 H2 124(3) ?
C1 C2 H2 122(3) ?
Fe C2 H2 121(3) ?
C2 C3 C4 114.9(3) y
C2 C3 Fe 70.5(2) ?
C4 C3 Fe 72.3(2) ?
C2 C3 H3 128(6) ?
C4 C3 H3 117(6) ?
Fe C3 H3 126(5) ?
C3 C4 C5 117.9(4) y
C3 C4 Fe 67.9(2) ?
C5 C4 Fe 111.7(2) ?
C3 C4 H4 120(3) ?
C5 C4 H4 112(3) ?
Fe C4 H4 121(3) ?
O1 C5 C4 112.8(3) ?
O1 C5 C6 108.9(3) ?
C4 C5 C6 110.3(3) y
O1 C5 H5 110(3) ?
C4 C5 H5 107(3) ?
C6 C5 H5 109(3) ?
C5 O1 C7 112.3(3) ?
O2 C6 C1 107.9(3) ?
O2 C6 C5 113.1(3) ?
C1 C6 C5 108.7(3) y
O2 C6 H6 108(3) ?
C1 C6 H6 104(3) ?
C5 C6 H6 114(3) ?
O1 C7 H7A 109.5 ?
O1 C7 H7B 109.5 ?
H7A C7 H7B 109.5 ?
O1 C7 H7C 109.5 ?
H7A C7 H7C 109.5 ?
H7B C7 H7C 109.5 ?
C6 O2 C8 114.1(3) ?
O2 C8 H8A 114(3) ?
O2 C8 H8B 109(3) ?
H8A C8 H8B 116(4) ?
O2 C8 H8C 104(3) ?
H8A C8 H8C 105(4) ?
H8B C8 H8C 109(4) ?

loop_
_geom_bond_atom_site_label_1
_geom_bond_atom_site_label_2
_geom_bond_site_symmetry_2
_geom_bond_distance
_geom_bond_publ_flag
Fe C10 . 1.785(4) y
Fe C9 . 1.792(5) y
Fe C11 . 1.798(4) y
Fe C3 . 2.049(4) y
Fe C2 . 2.061(4) y
Fe C1 . 2.069(3) y
Fe C4 . 2.108(4) y
C10 O4 . 1.145(6) ?
C9 O3 . 1.151(7) ?
C11 O5 . 1.123(6) ?
C1 C2 . 1.442(5) y
C1 C6 . 1.498(5) y
C1 Cl . 1.765(4) ?
C2 C3 . 1.402(6) y
C2 H2 . .91(4) ?
C3 C4 . 1.416(6) y
C3 H3 . .83(8) ?
C4 C5 . 1.514(5) y
C4 H4 . .99(6) ?
C5 O1 . 1.400(5) ?
C5 C6 . 1.555(5) y
C5 H5 . .95(5) ?
O1 C7 . 1.421(5) ?
C6 O2 . 1.411(4) ?
C6 H6 . .99(4) ?
C7 H7A . .9221 ?
C7 H7B . .9221 ?
C7 H7C . .9221 ?
O2 C8 . 1.418(4) ?
C8 H8A . .97(5) ?
C8 H8B . 1.02(5) ?
C8 H8C . 1.03(5) ?

loop_
_geom_torsion_atom_site_label_1
_geom_torsion_atom_site_label_2
_geom_torsion_atom_site_label_3
_geom_torsion_atom_site_label_4
_geom_torsion
_geom_torsion_publ_flag
C9 Fe C10 O4 10E1(3) ?
C11 Fe C10 O4 -17E1(3) ?
C3 Fe C10 O4 -3E1(3) ?
C2 Fe C10 O4 -E1(3) ?
C1 Fe C10 O4 -2E1(3) ?
C4 Fe C10 O4 -7E1(3) ?
C10 Fe C9 O3 116(13) ?
C11 Fe C9 O3 17(13) ?
C3 Fe C9 O3 -150(13) ?
C2 Fe C9 O3 -122(13) ?
C1 Fe C9 O3 -81(13) ?
C4 Fe C9 O3 -132(13) ?
C10 Fe C11 O5 -41(12) ?
C9 Fe C11 O5 53(12) ?
C3 Fe C11 O5 -141(11) ?
C2 Fe C11 O5 161(11) ?
C1 Fe C11 O5 149(12) ?
C4 Fe C11 O5 -135(12) ?
C10 Fe C1 C2 18.0(8) ?
C9 Fe C1 C2 -92.5(3) ?
C11 Fe C1 C2 167.1(3) ?
C3 Fe C1 C2 33.4(2) ?
C4 Fe C1 C2 74.7(2) ?
C10 Fe C1 C6 -99.6(7) ?
C9 Fe C1 C6 149.9(3) ?
C11 Fe C1 C6 49.5(3) ?
C3 Fe C1 C6 -84.2(3) ?
C2 Fe C1 C6 -117.6(3) ?
C4 Fe C1 C6 -42.9(2) ?
C10 Fe C1 Cl 124.8(6) ?
C9 Fe C1 Cl 14.4(3) ?
C11 Fe C1 Cl -86.1(3) ?
C3 Fe C1 Cl 140.3(3) ?
C2 Fe C1 Cl 106.9(3) ?
C4 Fe C1 Cl -178.5(3) ?
C6 C1 C2 C3 46.6(5) y
Cl C1 C2 C3 -173.1(3) ?
Fe C1 C2 C3 -55.7(3) ?
C6 C1 C2 Fe 102.3(3) ?
Cl C1 C2 Fe -117.4(2) ?
C10 Fe C2 C3 -47.6(3) ?
C9 Fe C2 C3 -143.3(3) ?
C11 Fe C2 C3 107.1(3) ?
C1 Fe C2 C3 126.0(3) ?
C4 Fe C2 C3 33.8(2) ?
C10 Fe C2 C1 -173.6(3) ?
C9 Fe C2 C1 90.7(3) ?
C11 Fe C2 C1 -18.9(4) ?
C3 Fe C2 C1 -126.0(3) ?
C4 Fe C2 C1 -92.2(2) ?
C1 C2 C3 C4 -2.8(5) y
Fe C2 C3 C4 -58.7(3) ?
C1 C2 C3 Fe 55.9(3) ?
C10 Fe C3 C2 141.1(3) ?
C9 Fe C3 C2 46.6(3) ?
C11 Fe C3 C2 -115.7(3) ?
C1 Fe C3 C2 -34.2(2) ?
C4 Fe C3 C2 -125.5(4) ?
C10 Fe C3 C4 -93.3(3) ?
C9 Fe C3 C4 172.1(3) ?
C11 Fe C3 C4 9.9(4) ?
C2 Fe C3 C4 125.5(4) ?
C1 Fe C3 C4 91.4(3) ?
C2 C3 C4 C5 -46.0(5) y
Fe C3 C4 C5 -103.7(3) ?
C2 C3 C4 Fe 57.7(3) ?
C10 Fe C4 C3 88.7(3) ?
C9 Fe C4 C3 -23.6(7) ?
C11 Fe C4 C3 -172.8(3) ?
C2 Fe C4 C3 -33.9(2) ?
C1 Fe C4 C3 -76.2(3) ?
C10 Fe C4 C5 -158.9(3) ?
C9 Fe C4 C5 88.8(7) ?
C11 Fe C4 C5 -60.4(3) ?
C3 Fe C4 C5 112.4(4) ?
C2 Fe C4 C5 78.5(3) ?
C1 Fe C4 C5 36.2(3) ?
C3 C4 C5 O1 174.3(3) ?
Fe C4 C5 O1 98.7(3) ?
C3 C4 C5 C6 52.4(4) y
Fe C4 C5 C6 -23.3(4) ?
C4 C5 O1 C7 79.8(5) ?
C6 C5 O1 C7 -157.5(4) ?
C2 C1 C6 O2 -159.9(3) ?
Cl C1 C6 O2 58.7(3) ?
Fe C1 C6 O2 -81.9(3) ?
C2 C1 C6 C5 -36.9(4) y
Cl C1 C6 C5 -178.3(2) ?
Fe C1 C6 C5 41.1(3) ?
O1 C5 C6 O2 -15.0(4) ?
C4 C5 C6 O2 109.2(3) ?
O1 C5 C6 C1 -134.8(3) ?
C4 C5 C6 C1 -10.6(4) y
C1 C6 O2 C8 -146.3(3) ?
C5 C6 O2 C8 93.4(4) ?
